data_4516287
loop_
_publ_author_name
'Palion-Gazda, Joanna'
'Machura, Barbara'
'Lloret, Francesc'
'Julve, Miguel'

_publ_section_title
;
 Ferromagnetic Coupling Through the End-to-End Thiocyanate Bridge in
 Cobalt(II) and Nickel(II) Chains
;
_journal_issue 5
_journal_name_full 'Crystal Growth &amp; Design'
_journal_page_first 2380
_journal_paper_doi 10.1021/acs.cgd.5b00176
_journal_volume 15
_journal_year 2015
_chemical_formula_moiety 'C26 H16 Co N8 S2'
_chemical_formula_sum 'C26 H16 Co N8 S2'
_chemical_formula_weight 563.52
_space_group_IT_number 14
_space_group_name_Hall '-P 2yn'
_space_group_name_H-M_alt 'P 1 21/n 1'
_symmetry_cell_setting monoclinic
_symmetry_space_group_name_H-M 'P 1 21/n 1'
_atom_sites_solution_hydrogens geom
_atom_sites_solution_primary direct
_atom_sites_solution_secondary difmap
_audit_creation_method SHELXL-97
_cell_angle_alpha 90.00
_cell_angle_beta 102.576(3)
_cell_angle_gamma 90.00
_cell_formula_units_Z 4
_cell_length_a 15.5906(5)
_cell_length_b 10.2509(3)
_cell_length_c 16.2604(6)
_cell_measurement_reflns_used 8669
_cell_measurement_temperature 293.0(2)
_cell_measurement_theta_max 28.4080
_cell_measurement_theta_min 3.7790
_cell_volume 2536.35(15)
_computing_cell_refinement 'CrysAlis RED v. 1.163 (UNIL IC & KUMA 2000)'
_computing_data_collection 'CrysAlis CCD v. 1.163 (UNIL IC & KUMA 2000)'
_computing_data_reduction 'CrysAlis RED v. 1.163 (UNIL IC & KUMA 2000)'
_computing_molecular_graphics
;XP in SHELXTL/PC (Sheldrick, 1990b)
 ORTEP-3 W v. 1.062 (Farrugia 1997)
;
_computing_publication_material
;SHELXL-97 (Sheldrick, 1997) and
 PLATON (Spek, 1990)
;
_computing_structure_refinement 'SHELXL-97 (Sheldrick, 1997)'
_computing_structure_solution 'SHELXS-97 (Sheldrick, 1990)'
_diffrn_ambient_temperature 293.0(2)
_diffrn_measured_fraction_theta_full 0.998
_diffrn_measured_fraction_theta_max 0.998
_diffrn_radiation_monochromator graphite
_diffrn_radiation_source 'fine-focus sealed tube'
_diffrn_radiation_type MoK\a
_diffrn_radiation_wavelength 0.71073
_diffrn_reflns_av_R_equivalents 0.0634
_diffrn_reflns_av_sigmaI/netI 0.0366
_diffrn_reflns_limit_h_max 18
_diffrn_reflns_limit_h_min -18
_diffrn_reflns_limit_k_max 12
_diffrn_reflns_limit_k_min -12
_diffrn_reflns_limit_l_max 19
_diffrn_reflns_limit_l_min -19
_diffrn_reflns_number 26501
_diffrn_reflns_theta_full 25.05
_diffrn_reflns_theta_max 25.05
_diffrn_reflns_theta_min 3.33
_exptl_absorpt_coefficient_mu 0.874
_exptl_absorpt_correction_T_max 1.000
_exptl_absorpt_correction_T_min 0.771
_exptl_absorpt_correction_type empirical
_exptl_absorpt_process_details 'CrysAlis RED, (2005)'
_exptl_crystal_colour red
_exptl_crystal_density_diffrn 1.476
_exptl_crystal_density_method 'not measured'
_exptl_crystal_description block
_exptl_crystal_F_000 1148
_exptl_crystal_size_max 0.134
_exptl_crystal_size_mid 0.072
_exptl_crystal_size_min 0.026
_refine_diff_density_max 0.412
_refine_diff_density_min -0.325
_refine_diff_density_rms 0.058
_refine_ls_extinction_method none
_refine_ls_goodness_of_fit_ref 1.050
_refine_ls_hydrogen_treatment constr
_refine_ls_matrix_type full
_refine_ls_number_parameters 334
_refine_ls_number_reflns 4481
_refine_ls_number_restraints 0
_refine_ls_restrained_S_all 1.050
_refine_ls_R_factor_all 0.0627
_refine_ls_R_factor_gt 0.0440
_refine_ls_shift/su_max 0.001
_refine_ls_shift/su_mean 0.000
_refine_ls_structure_factor_coef Fsqd
_refine_ls_weighting_details 'calc w=1/[\s^2^(Fo^2^)+(0.0537P)^2^+1.3590P] where P=(Fo^2^+2Fc^2^)/3'
_refine_ls_weighting_scheme calc
_refine_ls_wR_factor_gt 0.1063
_refine_ls_wR_factor_ref 0.1149
_reflns_number_gt 3470
_reflns_number_total 4481
_reflns_threshold_expression >2sigma(I)
_cod_data_source_file cg5b00176_si_002.cif
_cod_data_source_block 1
_cod_depositor_comments
;
The following automatic conversions were performed:

data name '_atom_site_symetry_multiplicity' was replaced with
'_atom_site_symmetry_multiplicity' as specified in the replacement
file
'/home/saulius/struct/COD-crude-data/automatic-downloads/DataCite-retrospective/ACS/depositions/lib/lists/replacement-tags.lst'.

Automatic conversion script
Id: cif_correct_tags 6909 2019-04-08 15:41:33Z antanas 
;
_cod_original_cell_volume 2536.35(14)
_cod_original_sg_symbol_H-M P21/n
_cod_database_code 4516287

loop_
_symmetry_equiv_pos_as_xyz
'x, y, z'
'-x+1/2, y+1/2, -z+1/2'
'-x, -y, -z'
'x-1/2, -y-1/2, z-1/2'

loop_
_atom_site_label
_atom_site_type_symbol
_atom_site_fract_x
_atom_site_fract_y
_atom_site_fract_z
_atom_site_U_iso_or_equiv
_atom_site_adp_type
_atom_site_occupancy
_atom_site_symmetry_multiplicity
_atom_site_calc_flag
_atom_site_refinement_flags
Co1 Co 0.77016(3) 0.62459(4) 0.13685(3) 0.04004(15) Uani 1 1 d .
S98 S 0.79435(8) 0.56453(8) 0.29812(6) 0.0658(3) Uani 1 1 d .
S99 S 0.72822(7) 0.60037(12) -0.15722(7) 0.0757(3) Uani 1 1 d .
N5 N 0.90891(16) 0.6238(2) 0.15717(16) 0.0412(6) Uani 1 1 d .
N1 N 0.80064(14) 0.4371(2) 0.10218(14) 0.0342(5) Uani 1 1 d .
N2 N 0.83717(15) 0.2043(2) 0.04026(15) 0.0394(6) Uani 1 1 d .
N3 N 0.65004(15) 0.5230(2) 0.11719(16) 0.0435(6) Uani 1 1 d .
C2 C 0.75360(17) 0.2427(3) 0.02995(17) 0.0359(6) Uani 1 1 d .
N98 N 0.7441(2) 0.8053(2) 0.17535(18) 0.0551(7) Uani 1 1 d .
C10 C 0.68768(18) 0.1574(3) -0.02399(18) 0.0372(7) Uani 1 1 d .
C1 C 0.73444(17) 0.3567(2) 0.07041(17) 0.0335(6) Uani 1 1 d .
C3 C 0.90228(18) 0.2792(3) 0.08150(18) 0.0383(7) Uani 1 1 d .
C5 C 0.64882(18) 0.4013(3) 0.08666(18) 0.0352(6) Uani 1 1 d .
C99 C 0.74465(19) 0.6423(3) -0.0588(2) 0.0457(8) Uani 1 1 d .
C15 C 0.99047(18) 0.2155(3) 0.1021(2) 0.0422(7) Uani 1 1 d .
N99 N 0.75530(18) 0.6721(3) 0.01050(19) 0.0558(7) Uani 1 1 d .
C4 C 0.88427(18) 0.4062(3) 0.10518(18) 0.0367(6) Uani 1 1 d .
N4 N 0.62569(17) 0.2158(2) -0.08156(17) 0.0516(7) Uani 1 1 d .
C8 C 0.5008(2) 0.5031(3) 0.1260(3) 0.0611(10) Uani 1 1 d .
H8 H 0.4506 0.5410 0.1377 0.073 Uiso 1 1 calc R
C6 C 0.57431(19) 0.3245(3) 0.0782(2) 0.0456(7) Uani 1 1 d .
H6 H 0.5744 0.2388 0.0595 0.055 Uiso 1 1 calc R
C20 C 0.94666(19) 0.5163(3) 0.13285(19) 0.0411(7) Uani 1 1 d .
C11 C 0.69337(19) 0.0238(3) -0.0150(2) 0.0445(7) Uani 1 1 d .
H11 H 0.7386 -0.0139 0.0247 0.053 Uiso 1 1 calc R
C7 C 0.4998(2) 0.3773(3) 0.0980(2) 0.0556(9) Uani 1 1 d .
H7 H 0.4490 0.3273 0.0923 0.067 Uiso 1 1 calc R
N6 N 1.03112(17) 0.2189(3) 0.18291(18) 0.0561(7) Uani 1 1 d .
C21 C 1.0350(2) 0.5152(3) 0.1314(2) 0.0557(9) Uani 1 1 d .
H21 H 1.0603 0.4416 0.1130 0.067 Uiso 1 1 calc R
C14 C 0.5663(2) 0.1389(3) -0.1302(2) 0.0615(10) Uani 1 1 d .
H14 H 0.5229 0.1781 -0.1711 0.074 Uiso 1 1 calc R
C9 C 0.5778(2) 0.5721(3) 0.1363(2) 0.0590(9) Uani 1 1 d .
H9 H 0.5796 0.6566 0.1575 0.071 Uiso 1 1 calc R
C12 C 0.6314(2) -0.0527(3) -0.0656(3) 0.0672(11) Uani 1 1 d .
H12 H 0.6339 -0.1431 -0.0607 0.081 Uiso 1 1 calc R
C24 C 0.9587(2) 0.7284(3) 0.1831(2) 0.0556(9) Uani 1 1 d .
H24 H 0.9324 0.8017 0.2006 0.067 Uiso 1 1 calc R
C13 C 0.5657(2) 0.0061(4) -0.1233(2) 0.0665(10) Uani 1 1 d .
H13 H 0.5216 -0.0433 -0.1571 0.080 Uiso 1 1 calc R
C23 C 1.0471(2) 0.7319(4) 0.1848(3) 0.0673(10) Uani 1 1 d .
H23 H 1.0803 0.8055 0.2042 0.081 Uiso 1 1 calc R
C22 C 1.0853(2) 0.6247(4) 0.1575(3) 0.0702(11) Uani 1 1 d .
H22 H 1.1448 0.6256 0.1566 0.084 Uiso 1 1 calc R
C16 C 1.0242(2) 0.1553(4) 0.0411(2) 0.0612(10) Uani 1 1 d .
H16 H 0.9939 0.1560 -0.0149 0.073 Uiso 1 1 calc R
C17 C 1.1046(2) 0.0935(4) 0.0650(3) 0.0755(12) Uani 1 1 d .
H17 H 1.1296 0.0518 0.0251 0.091 Uiso 1 1 calc R
C18 C 1.1467(2) 0.0942(4) 0.1471(3) 0.0684(11) Uani 1 1 d .
H18 H 1.2005 0.0522 0.1647 0.082 Uiso 1 1 calc R
C19 C 1.1084(2) 0.1581(4) 0.2037(3) 0.0650(10) Uani 1 1 d .
H19 H 1.1379 0.1591 0.2599 0.078 Uiso 1 1 calc R
C98 C 0.7286(2) 0.9110(3) 0.18861(19) 0.0431(7) Uani 1 1 d .

loop_
_atom_site_aniso_label
_atom_site_aniso_U_11
_atom_site_aniso_U_22
_atom_site_aniso_U_33
_atom_site_aniso_U_23
_atom_site_aniso_U_13
_atom_site_aniso_U_12
Co1 0.0415(2) 0.0275(2) 0.0501(3) -0.00364(16) 0.00766(19) 0.00151(16)
S98 0.1153(8) 0.0352(5) 0.0474(5) -0.0011(4) 0.0190(5) -0.0235(5)
S99 0.0569(6) 0.1019(8) 0.0662(7) -0.0220(6) 0.0085(5) -0.0036(5)
N5 0.0435(14) 0.0331(13) 0.0445(15) -0.0015(11) 0.0043(12) -0.0050(11)
N1 0.0311(12) 0.0322(12) 0.0384(13) -0.0008(10) 0.0054(10) 0.0023(10)
N2 0.0345(13) 0.0380(13) 0.0458(15) -0.0050(11) 0.0088(11) 0.0028(11)
N3 0.0377(13) 0.0362(13) 0.0570(17) -0.0060(11) 0.0112(12) 0.0049(11)
C2 0.0364(15) 0.0334(15) 0.0371(16) 0.0000(12) 0.0062(13) 0.0017(12)
N98 0.078(2) 0.0293(14) 0.0596(18) -0.0018(12) 0.0192(15) 0.0065(13)
C10 0.0363(15) 0.0369(15) 0.0375(16) -0.0034(12) 0.0064(13) 0.0035(12)
C1 0.0320(14) 0.0305(14) 0.0366(16) 0.0010(11) 0.0043(12) 0.0011(11)
C3 0.0320(15) 0.0406(16) 0.0422(17) -0.0012(13) 0.0080(13) 0.0044(13)
C5 0.0329(15) 0.0316(14) 0.0393(16) 0.0000(12) 0.0040(12) 0.0045(12)
C99 0.0311(16) 0.0422(18) 0.063(2) 0.0089(16) 0.0082(15) 0.0052(13)
C15 0.0323(15) 0.0366(15) 0.057(2) -0.0020(14) 0.0097(15) 0.0032(12)
N99 0.0630(19) 0.0514(17) 0.0504(19) 0.0068(14) 0.0066(15) 0.0037(14)
C4 0.0326(15) 0.0371(15) 0.0402(17) -0.0004(12) 0.0072(13) 0.0015(12)
N4 0.0546(16) 0.0396(14) 0.0519(17) -0.0009(12) -0.0074(14) 0.0038(13)
C8 0.0406(18) 0.056(2) 0.090(3) -0.0053(19) 0.0228(18) 0.0096(16)
C6 0.0359(16) 0.0411(16) 0.059(2) -0.0047(14) 0.0081(15) 0.0016(13)
C20 0.0364(16) 0.0406(16) 0.0449(18) 0.0029(13) 0.0055(13) 0.0002(13)
C11 0.0401(17) 0.0375(16) 0.0514(19) -0.0050(14) -0.0001(14) 0.0059(13)
C7 0.0363(17) 0.051(2) 0.081(3) -0.0001(17) 0.0157(17) -0.0036(15)
N6 0.0409(15) 0.0671(19) 0.0586(19) 0.0026(14) 0.0069(14) 0.0103(14)
C21 0.0392(18) 0.0478(19) 0.078(3) 0.0032(17) 0.0079(17) -0.0032(15)
C14 0.059(2) 0.059(2) 0.055(2) -0.0035(17) -0.0123(18) 0.0113(18)
C9 0.049(2) 0.0481(19) 0.084(3) -0.0125(18) 0.0243(19) 0.0088(16)
C12 0.062(2) 0.0365(18) 0.094(3) -0.0127(18) -0.003(2) -0.0002(17)
C24 0.059(2) 0.0414(18) 0.060(2) -0.0028(15) -0.0017(17) -0.0113(16)
C13 0.058(2) 0.053(2) 0.076(3) -0.0196(19) -0.0136(19) -0.0039(18)
C23 0.054(2) 0.051(2) 0.087(3) 0.0006(19) -0.007(2) -0.0213(18)
C22 0.0388(19) 0.063(2) 0.103(3) 0.012(2) 0.003(2) -0.0101(17)
C16 0.0445(19) 0.074(2) 0.067(2) -0.0138(19) 0.0158(18) 0.0124(17)
C17 0.051(2) 0.084(3) 0.097(3) -0.024(2) 0.029(2) 0.014(2)
C18 0.0380(19) 0.067(2) 0.099(3) 0.010(2) 0.013(2) 0.0159(17)
C19 0.042(2) 0.073(2) 0.076(3) 0.015(2) 0.0070(18) 0.0106(18)
C98 0.0522(18) 0.0397(17) 0.0371(17) 0.0021(13) 0.0091(14) 0.0039(14)

loop_
_atom_type_symbol
_atom_type_description
_atom_type_scat_dispersion_real
_atom_type_scat_dispersion_imag
_atom_type_scat_source
C C 0.0033 0.0016 'International Tables Vol C Tables 4.2.6.8 and 6.1.1.4'
H H 0.0000 0.0000 'International Tables Vol C Tables 4.2.6.8 and 6.1.1.4'
N N 0.0061 0.0033 'International Tables Vol C Tables 4.2.6.8 and 6.1.1.4'
S S 0.1246 0.1234 'International Tables Vol C Tables 4.2.6.8 and 6.1.1.4'
Co Co 0.3494 0.9721 'International Tables Vol C Tables 4.2.6.8 and 6.1.1.4'

loop_
_geom_angle_atom_site_label_1
_geom_angle_atom_site_label_2
_geom_angle_atom_site_label_3
_geom_angle
_geom_angle_site_symmetry_1
_geom_angle_site_symmetry_3
N98 Co1 N99 96.00(11) . .
N98 Co1 N1 177.56(11) . .
N99 Co1 N1 86.07(10) . .
N98 Co1 N3 105.53(10) . .
N99 Co1 N3 93.55(11) . .
N1 Co1 N3 75.58(9) . .
N98 Co1 N5 102.85(11) . .
N99 Co1 N5 92.60(10) . .
N1 Co1 N5 75.73(9) . .
N3 Co1 N5 150.13(9) . .
N98 Co1 S98 84.33(8) . .
N99 Co1 S98 178.24(8) . .
N1 Co1 S98 93.56(7) . .
N3 Co1 S98 88.02(8) . .
N5 Co1 S98 85.64(7) . .
C98 S98 Co1 111.52(11) 2_645 .
C24 N5 C20 119.1(3) . .
C24 N5 Co1 123.4(2) . .
C20 N5 Co1 116.99(19) . .
C4 N1 C1 122.4(2) . .
C4 N1 Co1 119.19(18) . .
C1 N1 Co1 118.12(17) . .
C3 N2 C2 120.6(2) . .
C9 N3 C5 119.6(3) . .
C9 N3 Co1 123.2(2) . .
C5 N3 Co1 117.17(18) . .
N2 C2 C1 119.2(2) . .
N2 C2 C10 115.6(2) . .
C1 C2 C10 125.2(2) . .
C98 N98 Co1 172.9(3) . .
N4 C10 C11 122.7(3) . .
N4 C10 C2 117.0(2) . .
C11 C10 C2 120.2(3) . .
N1 C1 C2 118.0(2) . .
N1 C1 C5 113.0(2) . .
C2 C1 C5 129.0(2) . .
N2 C3 C4 119.8(2) . .
N2 C3 C15 115.1(2) . .
C4 C3 C15 125.0(3) . .
N3 C5 C6 120.6(3) . .
N3 C5 C1 114.2(2) . .
C6 C5 C1 125.0(2) . .
N99 C99 S99 179.3(3) . .
N6 C15 C16 123.6(3) . .
N6 C15 C3 115.4(3) . .
C16 C15 C3 121.0(3) . .
C99 N99 Co1 150.9(3) . .
N1 C4 C3 117.6(2) . .
N1 C4 C20 113.6(2) . .
C3 C4 C20 128.8(2) . .
C10 N4 C14 117.0(3) . .
C7 C8 C9 118.3(3) . .
C7 C6 C5 119.0(3) . .
N5 C20 C21 120.8(3) . .
N5 C20 C4 114.1(2) . .
C21 C20 C4 125.1(3) . .
C12 C11 C10 119.0(3) . .
C8 C7 C6 119.8(3) . .
C15 N6 C19 116.7(3) . .
C22 C21 C20 119.3(3) . .
N4 C14 C13 123.7(3) . .
N3 C9 C8 122.6(3) . .
C13 C12 C11 119.0(3) . .
N5 C24 C23 122.6(3) . .
C14 C13 C12 118.5(3) . .
C22 C23 C24 118.6(3) . .
C23 C22 C21 119.6(3) . .
C15 C16 C17 118.1(4) . .
C18 C17 C16 119.3(3) . .
C17 C18 C19 118.5(3) . .
N6 C19 C18 123.8(4) . .
N98 C98 S98 176.7(3) . 2_655

loop_
_geom_bond_atom_site_label_1
_geom_bond_atom_site_label_2
_geom_bond_distance
_geom_bond_site_symmetry_2
Co1 N98 2.025(3) .
Co1 N99 2.075(3) .
Co1 N1 2.086(2) .
Co1 N3 2.105(2) .
Co1 N5 2.116(2) .
Co1 S98 2.6395(10) .
S98 C98 1.638(3) 2_645
S99 C99 1.623(4) .
N5 C24 1.337(4) .
N5 C20 1.349(4) .
N1 C4 1.332(3) .
N1 C1 1.334(3) .
N2 C3 1.331(4) .
N2 C2 1.336(3) .
N3 C9 1.330(4) .
N3 C5 1.342(4) .
C2 C1 1.405(4) .
C2 C10 1.483(4) .
N98 C98 1.141(4) .
C10 N4 1.332(4) .
C10 C11 1.378(4) .
C1 C5 1.488(4) .
C3 C4 1.404(4) .
C3 C15 1.493(4) .
C5 C6 1.385(4) .
C99 N99 1.144(4) .
C15 N6 1.329(4) .
C15 C16 1.367(4) .
C4 C20 1.493(4) .
N4 C14 1.336(4) .
C8 C7 1.367(5) .
C8 C9 1.372(5) .
C6 C7 1.382(4) .
C20 C21 1.383(4) .
C11 C12 1.370(4) .
N6 C19 1.333(4) .
C21 C22 1.383(5) .
C14 C13 1.366(5) .
C12 C13 1.369(5) .
C24 C23 1.372(5) .
C23 C22 1.369(5) .
C16 C17 1.384(5) .
C17 C18 1.352(6) .
C18 C19 1.369(5) .
C98 S98 1.638(3) 2_655

loop_
_geom_hbond_atom_site_label_D
_geom_hbond_atom_site_label_H
_geom_hbond_atom_site_label_A
_geom_hbond_distance_DH
_geom_hbond_distance_HA
_geom_hbond_distance_DA
_geom_hbond_angle_DHA
C6 H6 N4 0.93 2.60 3.089(4) 113.4
